data_1508524
loop_
_publ_author_name
'Tranchemontagne, David J.'
'Park, Kyo Sung'
'Furukawa, Hiroyasu'
'Eckert, Juergen'
'Knobler, Carolyn B.'
'Yaghi, Omar M.'

_publ_section_title
;
 Hydrogen Storage in New Metal--Organic Frameworks
;
_journal_issue 24
_journal_name_full 'The Journal of Physical Chemistry C'
_journal_page_first 13143
_journal_paper_doi 10.1021/jp302356q
_journal_volume 116
_journal_year 2012
_chemical_formula_moiety 'C48 H24 O13 Zn4'
_chemical_formula_sum 'C48 H24 O13 Zn4'
_chemical_formula_weight 1070.15
_chemical_name_systematic
; 
 ? 
;
_space_group_IT_number 138
_symmetry_cell_setting tetragonal
_symmetry_space_group_name_Hall '-P 4ac 2ac'
_symmetry_space_group_name_H-M 'P 42/n c m :2'
_atom_sites_solution_hydrogens geom
_atom_sites_solution_primary direct
_atom_sites_solution_secondary difmap
_audit_creation_method SHELXL-97
_cell_angle_alpha 90.00
_cell_angle_beta 90.00
_cell_angle_gamma 90.00
_cell_formula_units_Z 4
_cell_length_a 19.7213(13)
_cell_length_b 19.7213(13)
_cell_length_c 39.411(3)
_cell_measurement_reflns_used 1904
_cell_measurement_temperature 258(2)
_cell_measurement_theta_max 21.65
_cell_measurement_theta_min 2.31
_cell_volume 15328.1(18)
_computing_cell_refinement 'Bruker SMART'
_computing_data_collection 'Bruker SMART'
_computing_data_reduction 'Bruker SAINT'
_computing_molecular_graphics 'Bruker SHELXTL'
_computing_publication_material 'Bruker SHELXTL'
_computing_structure_refinement 'Bruker SHELXTL'
_computing_structure_solution 'Bruker SHELXTL'
_diffrn_ambient_temperature 258(2)
_diffrn_measured_fraction_theta_full 1.000
_diffrn_measured_fraction_theta_max 1.000
_diffrn_measurement_device_type 'Bruker AXS SMART APEX diffractometer'
_diffrn_measurement_method 'phi and omega scans'
_diffrn_radiation_monochromator graphite
_diffrn_radiation_source 'fine-focus sealed tube'
_diffrn_radiation_type MoK\a
_diffrn_radiation_wavelength 0.71073
_diffrn_reflns_av_R_equivalents 0.0629
_diffrn_reflns_av_sigmaI/netI 0.0256
_diffrn_reflns_limit_h_max 20
_diffrn_reflns_limit_h_min -20
_diffrn_reflns_limit_k_max 20
_diffrn_reflns_limit_k_min -20
_diffrn_reflns_limit_l_max 41
_diffrn_reflns_limit_l_min -41
_diffrn_reflns_number 94159
_diffrn_reflns_theta_full 21.99
_diffrn_reflns_theta_max 21.99
_diffrn_reflns_theta_min 1.46
_exptl_absorpt_coefficient_mu 0.638
_exptl_absorpt_correction_T_max 0.9104
_exptl_absorpt_correction_T_min 0.7667
_exptl_absorpt_correction_type multi-scan
_exptl_absorpt_process_details ' SADABS,  Ratio of minimum to maximum apparent transmission:  0.742373'
_exptl_crystal_colour colourless
_exptl_crystal_density_diffrn 0.464
_exptl_crystal_density_method 'not measured'
_exptl_crystal_description plate
_exptl_crystal_F_000 2144
_exptl_crystal_size_max 0.44
_exptl_crystal_size_mid 0.28
_exptl_crystal_size_min 0.15
_refine_diff_density_max 0.655
_refine_diff_density_min -0.377
_refine_diff_density_rms 0.043
_refine_ls_extinction_method none
_refine_ls_goodness_of_fit_ref 1.023
_refine_ls_hydrogen_treatment constr
_refine_ls_matrix_type full
_refine_ls_number_parameters 175
_refine_ls_number_reflns 4944
_refine_ls_number_restraints 0
_refine_ls_restrained_S_all 1.023
_refine_ls_R_factor_all 0.0951
_refine_ls_R_factor_gt 0.0526
_refine_ls_shift/su_max 0.010
_refine_ls_shift/su_mean 0.002
_refine_ls_structure_factor_coef Fsqd
_refine_ls_weighting_details 'calc w=1/[\s^2^(Fo^2^)+(0.0955P)^2^+0.7228P] where P=(Fo^2^+2Fc^2^)/3'
_refine_ls_weighting_scheme calc
_refine_ls_wR_factor_gt 0.1336
_refine_ls_wR_factor_ref 0.1554
_reflns_number_gt 3299
_reflns_number_total 4944
_reflns_threshold_expression >2sigma(I)
_cod_duplicate_entry 1507799
_cod_data_source_file jp302356q_si_002.cif
_cod_data_source_block irmof-61
_cod_original_cell_volume 15328.0(18)
_cod_original_sg_symbol_H-M P4(2)/ncm
_cod_database_code 1508524

loop_
_symmetry_equiv_pos_as_xyz
'x, y, z'
'-x+1/2, -y+1/2, z'
'-y+1/2, x, z+1/2'
'y, -x+1/2, z+1/2'
'-x, y+1/2, -z+1/2'
'x+1/2, -y, -z+1/2'
'y+1/2, x+1/2, -z'
'-y, -x, -z'
'-x, -y, -z'
'x-1/2, y-1/2, -z'
'y-1/2, -x, -z-1/2'
'-y, x-1/2, -z-1/2'
'x, -y-1/2, z-1/2'
'-x-1/2, y, z-1/2'
'-y-1/2, -x-1/2, z'
'y, x, z'

loop_
_atom_site_label
_atom_site_type_symbol
_atom_site_fract_x
_atom_site_fract_y
_atom_site_fract_z
_atom_site_U_iso_or_equiv
_atom_site_adp_type
_atom_site_occupancy
_atom_site_symmetry_multiplicity
_atom_site_calc_flag
_atom_site_refinement_flags
Zn1 Zn 0.306533(19) 0.193467(19) 0.324397(14) 0.0575(2) Uani 1 2 d S
Zn2 Zn 0.30702(2) 0.30702(2) 0.267452(14) 0.0623(2) Uani 1 2 d S
O1 O 0.2500 0.2500 0.29559(9) 0.0430(10) Uani 1 4 d S
O2 O 0.40107(14) 0.28923(17) 0.27559(9) 0.1122(11) Uani 1 1 d .
O3 O 0.40343(12) 0.20962(15) 0.31583(8) 0.0954(9) Uani 1 1 d .
O4 O 0.29014(17) 0.20986(17) 0.37228(10) 0.1040(14) Uani 1 2 d S
O5 O 0.28989(16) 0.21011(16) 0.72041(10) 0.1062(14) Uani 1 2 d S
C1 C 0.4314(2) 0.2505(2) 0.29509(12) 0.0927(14) Uani 1 1 d .
C2 C 0.50554(18) 0.2508(2) 0.29622(11) 0.0865(12) Uani 1 1 d .
C3 C 0.5412(2) 0.2929(3) 0.27533(17) 0.183(3) Uani 1 1 d .
H3 H 0.5180 0.3218 0.2607 0.219 Uiso 1 1 calc R
C4 C 0.6106(3) 0.2933(4) 0.27557(19) 0.198(4) Uani 1 1 d .
H4 H 0.6335 0.3234 0.2615 0.238 Uiso 1 1 calc R
C5 C 0.6468(2) 0.2514(3) 0.29554(14) 0.1156(17) Uani 1 1 d .
C6 C 0.6123(3) 0.2078(3) 0.31588(17) 0.161(3) Uani 1 1 d .
H6 H 0.6361 0.1776 0.3295 0.193 Uiso 1 1 calc R
C7 C 0.5413(2) 0.2079(3) 0.31650(16) 0.145(2) Uani 1 1 d .
H7 H 0.5184 0.1785 0.3309 0.174 Uiso 1 1 calc R
C8 C 0.7200(2) 0.2493(3) 0.29669(11) 0.1180(17) Uani 1 1 d .
C9 C 0.2500 0.2500 0.3875(2) 0.102(3) Uani 1 4 d S
C10 C 0.2500 0.2500 0.4234(2) 0.109(3) Uani 1 4 d S
C11 C 0.2914(4) 0.2086(4) 0.44097(18) 0.171(4) Uani 1 2 d S
H11 H 0.3205 0.1795 0.4295 0.205 Uiso 1 2 calc SR
C12 C 0.2907(4) 0.2093(4) 0.4769(2) 0.225(6) Uani 1 2 d S
H12 H 0.3198 0.1802 0.4884 0.269 Uiso 1 2 calc SR
C13 C 0.2500 0.2500 0.4951(3) 0.172(6) Uani 1 4 d S
C14 C 0.2500 0.2500 0.5315(3) 0.177(6) Uani 1 4 d S
C15 C 0.2500 0.2500 0.5608(3) 0.187(6) Uani 1 4 d S
C16 C 0.2500 0.2500 0.5985(3) 0.174(6) Uani 1 4 d S
C17 C 0.2928(3) 0.2072(3) 0.61492(18) 0.183(5) Uani 1 2 d S
H17 H 0.3216 0.1784 0.6030 0.219 Uiso 1 2 calc SR
C18 C 0.2919(3) 0.2081(3) 0.64959(16) 0.175(5) Uani 1 2 d S
H18 H 0.3208 0.1792 0.6614 0.210 Uiso 1 2 calc SR
C19 C 0.2500 0.2500 0.6675(2) 0.104(3) Uani 1 4 d S
C20 C 0.2500 0.2500 0.7065(2) 0.096(3) Uani 1 4 d S

loop_
_atom_site_aniso_label
_atom_site_aniso_U_11
_atom_site_aniso_U_22
_atom_site_aniso_U_33
_atom_site_aniso_U_23
_atom_site_aniso_U_13
_atom_site_aniso_U_12
Zn1 0.0560(3) 0.0560(3) 0.0607(4) 0.00271(19) -0.00271(19) 0.0057(3)
Zn2 0.0610(3) 0.0610(3) 0.0648(4) 0.0054(2) 0.0054(2) -0.0027(3)
O1 0.0402(13) 0.0402(13) 0.049(2) 0.000 0.000 -0.003(2)
O2 0.0619(19) 0.142(3) 0.133(3) 0.036(2) 0.0048(18) -0.0018(18)
O3 0.0424(16) 0.108(2) 0.136(2) 0.0010(19) -0.0065(16) 0.0094(15)
O4 0.128(2) 0.128(2) 0.055(3) 0.0084(17) -0.0084(17) 0.016(3)
O5 0.132(2) 0.132(2) 0.055(2) 0.0009(16) -0.0009(16) 0.035(3)
C1 0.053(3) 0.102(3) 0.123(4) 0.024(3) 0.018(3) -0.011(3)
C2 0.039(2) 0.108(3) 0.112(3) 0.005(3) 0.002(3) 0.005(2)
C3 0.048(3) 0.273(8) 0.227(7) 0.127(6) 0.001(4) 0.010(4)
C4 0.054(4) 0.280(9) 0.261(8) 0.144(7) -0.008(4) -0.003(4)
C5 0.040(2) 0.160(5) 0.147(4) -0.003(4) 0.011(3) -0.020(3)
C6 0.056(3) 0.196(6) 0.231(7) 0.072(5) -0.023(4) 0.011(4)
C7 0.054(3) 0.188(6) 0.192(6) 0.059(5) 0.002(3) -0.011(3)
C8 0.053(2) 0.151(4) 0.151(4) -0.018(4) 0.003(2) -0.006(4)
C9 0.125(5) 0.125(5) 0.056(6) 0.000 0.000 0.016(8)
C10 0.147(6) 0.147(6) 0.033(5) 0.000 0.000 0.030(8)
C11 0.230(7) 0.230(7) 0.053(5) -0.001(4) 0.001(4) 0.057(8)
C12 0.298(11) 0.298(11) 0.077(7) 0.018(4) -0.018(4) 0.135(11)
C13 0.230(10) 0.230(10) 0.056(8) 0.000 0.000 0.058(13)
C14 0.243(10) 0.243(10) 0.045(6) 0.000 0.000 0.025(13)
C15 0.247(10) 0.247(10) 0.066(7) 0.000 0.000 0.037(14)
C16 0.240(10) 0.240(10) 0.043(6) 0.000 0.000 0.083(14)
C17 0.247(8) 0.247(8) 0.054(5) -0.005(3) 0.005(3) 0.108(9)
C18 0.235(7) 0.235(7) 0.054(4) -0.013(3) 0.013(3) 0.120(8)
C19 0.123(5) 0.123(5) 0.066(6) 0.000 0.000 0.044(7)
C20 0.125(5) 0.125(5) 0.039(5) 0.000 0.000 0.038(7)

loop_
_atom_type_symbol
_atom_type_description
_atom_type_scat_dispersion_real
_atom_type_scat_dispersion_imag
_atom_type_scat_source
C C 0.0033 0.0016 'International Tables Vol C Tables 4.2.6.8 and 6.1.1.4'
H H 0.0000 0.0000 'International Tables Vol C Tables 4.2.6.8 and 6.1.1.4'
O O 0.0106 0.0060 'International Tables Vol C Tables 4.2.6.8 and 6.1.1.4'
Zn Zn 0.2839 1.4301 'International Tables Vol C Tables 4.2.6.8 and 6.1.1.4'

loop_
_geom_angle_atom_site_label_1
_geom_angle_atom_site_label_2
_geom_angle_atom_site_label_3
_geom_angle
_geom_angle_site_symmetry_1
_geom_angle_site_symmetry_3
O4 Zn1 O1 112.14(16) . .
O4 Zn1 O3 107.56(12) . .
O1 Zn1 O3 111.36(10) . .
O4 Zn1 O3 107.56(12) . 15_665
O1 Zn1 O3 111.36(10) . 15_665
O3 Zn1 O3 106.58(17) . 15_665
O4 Zn1 Zn1 76.38(13) . 2
O1 Zn1 Zn1 35.76(9) . 2
O3 Zn1 Zn1 124.93(9) . 2
O3 Zn1 Zn1 124.93(9) 15_665 2
O5 Zn2 O2 107.50(12) 3_554 .
O5 Zn2 O2 107.50(12) 3_554 16
O2 Zn2 O2 109.1(2) . 16
O5 Zn2 O1 110.43(16) 3_554 .
O2 Zn2 O1 111.09(11) . .
O2 Zn2 O1 111.09(11) 16 .
Zn2 O1 Zn2 110.23(18) . 2
Zn2 O1 Zn1 109.524(12) . .
Zn2 O1 Zn1 109.525(12) 2 .
Zn2 O1 Zn1 109.522(12) . 2
Zn2 O1 Zn1 109.523(12) 2 2
Zn1 O1 Zn1 108.49(17) . 2
C1 O2 Zn2 133.2(3) . .
C1 O3 Zn1 129.3(3) . .
C9 O4 Zn1 131.9(5) . .
C20 O5 Zn2 130.8(5) . 4
O2 C1 O3 125.5(4) . .
O2 C1 C2 119.9(4) . .
O3 C1 C2 114.6(4) . .
C7 C2 C3 117.8(4) . .
C7 C2 C1 122.2(4) . .
C3 C2 C1 120.0(4) . .
C2 C3 C4 120.9(5) . .
C5 C4 C3 122.1(5) . .
C4 C5 C6 117.9(4) . .
C4 C5 C8 124.5(5) . .
C6 C5 C8 117.6(5) . .
C5 C6 C7 120.7(5) . .
C2 C7 C6 120.6(5) . .
C8 C8 C5 176.5(7) 2_655 .
O4 C9 O4 123.5(9) . 2
O4 C9 C10 118.3(4) . .
O4 C9 C10 118.3(4) 2 .
C11 C10 C11 118.1(9) . 2
C11 C10 C9 120.9(5) . .
C11 C10 C9 120.9(5) 2 .
C10 C11 C12 120.1(8) . .
C13 C12 C11 123.2(10) . .
C12 C13 C12 115.3(12) 2 .
C12 C13 C14 122.3(6) 2 .
C12 C13 C14 122.3(6) . .
C15 C14 C13 180.000(4) . .
C14 C15 C16 180.000(3) . .
C17 C16 C17 123.1(10) . 2
C17 C16 C15 118.5(5) . .
C17 C16 C15 118.5(5) 2 .
C16 C17 C18 117.5(9) . .
C17 C18 C19 122.1(8) . .
C18 C19 C18 117.9(9) . 2
C18 C19 C20 121.1(5) . .
C18 C19 C20 121.1(5) 2 .
O5 C20 O5 127.4(8) 2 .
O5 C20 C19 116.3(4) 2 .
O5 C20 C19 116.3(4) . .

loop_
_geom_bond_atom_site_label_1
_geom_bond_atom_site_label_2
_geom_bond_distance
_geom_bond_site_symmetry_2
Zn1 O4 1.942(4) .
Zn1 O1 1.943(2) .
Zn1 O3 1.966(3) .
Zn1 O3 1.966(3) 15_665
Zn1 Zn1 3.1535(11) 2
Zn2 O5 1.915(4) 3_554
Zn2 O2 1.915(3) .
Zn2 O2 1.915(3) 16
Zn2 O1 1.939(2) .
O1 Zn2 1.939(2) 2
O1 Zn1 1.943(2) 2
O2 C1 1.238(4) .
O3 C1 1.273(4) .
O4 C9 1.271(5) .
O5 C20 1.241(5) .
O5 Zn2 1.914(4) 4
C1 C2 1.464(5) .
C2 C7 1.360(6) .
C2 C3 1.364(6) .
C3 C4 1.369(6) .
C4 C5 1.345(7) .
C5 C6 1.358(6) .
C5 C8 1.445(6) .
C6 C7 1.401(6) .
C8 C8 1.184(8) 2_655
C9 O4 1.271(5) 2
C9 C10 1.413(11) .
C10 C11 1.346(9) .
C10 C11 1.346(9) 2
C11 C12 1.414(11) .
C12 C13 1.342(10) .
C13 C12 1.342(10) 2
C13 C14 1.437(14) .
C14 C15 1.155(13) .
C15 C16 1.485(14) .
C16 C17 1.357(8) .
C16 C17 1.357(8) 2
C17 C18 1.367(9) .
C18 C19 1.365(8) .
C19 C18 1.365(8) 2
C19 C20 1.537(10) .
C20 O5 1.241(5) 2

loop_
_geom_torsion_atom_site_label_1
_geom_torsion_atom_site_label_2
_geom_torsion_atom_site_label_3
_geom_torsion_atom_site_label_4
_geom_torsion
_geom_torsion_site_symmetry_1
_geom_torsion_site_symmetry_4
O5 Zn2 O1 Zn2 0.0 3_554 2
O2 Zn2 O1 Zn2 -119.18(12) . 2
O2 Zn2 O1 Zn2 119.18(12) 16 2
O5 Zn2 O1 Zn1 120.57(11) 3_554 .
O2 Zn2 O1 Zn1 1.39(18) . .
O2 Zn2 O1 Zn1 -120.24(13) 16 .
O5 Zn2 O1 Zn1 -120.57(11) 3_554 2
O2 Zn2 O1 Zn1 120.25(13) . 2
O2 Zn2 O1 Zn1 -1.38(18) 16 2
O4 Zn1 O1 Zn2 119.50(11) . .
O3 Zn1 O1 Zn2 -1.09(16) . .
O3 Zn1 O1 Zn2 -119.91(12) 15_665 .
Zn1 Zn1 O1 Zn2 119.50(11) 2 .
O4 Zn1 O1 Zn2 -119.50(11) . 2
O3 Zn1 O1 Zn2 119.91(12) . 2
O3 Zn1 O1 Zn2 1.09(16) 15_665 2
Zn1 Zn1 O1 Zn2 -119.50(11) 2 2
O4 Zn1 O1 Zn1 0.0 . 2
O3 Zn1 O1 Zn1 -120.59(10) . 2
O3 Zn1 O1 Zn1 120.59(10) 15_665 2
O5 Zn2 O2 C1 -122.3(5) 3_554 .
O2 Zn2 O2 C1 121.4(4) 16 .
O1 Zn2 O2 C1 -1.4(5) . .
O4 Zn1 O3 C1 -122.8(4) . .
O1 Zn1 O3 C1 0.5(4) . .
O3 Zn1 O3 C1 122.1(4) 15_665 .
Zn1 Zn1 O3 C1 -37.4(4) 2 .
O1 Zn1 O4 C9 0.000(2) . .
O3 Zn1 O4 C9 122.77(10) . .
O3 Zn1 O4 C9 -122.77(10) 15_665 .
Zn1 Zn1 O4 C9 0.000(1) 2 .
Zn2 O2 C1 O3 0.7(8) . .
Zn2 O2 C1 C2 -177.4(3) . .
Zn1 O3 C1 O2 -0.1(7) . .
Zn1 O3 C1 C2 178.0(3) . .
O2 C1 C2 C7 -178.1(5) . .
O3 C1 C2 C7 3.6(7) . .
O2 C1 C2 C3 -1.2(8) . .
O3 C1 C2 C3 -179.5(5) . .
C7 C2 C3 C4 -1.9(10) . .
C1 C2 C3 C4 -178.9(6) . .
C2 C3 C4 C5 1.7(13) . .
C3 C4 C5 C6 0.1(11) . .
C3 C4 C5 C8 179.6(6) . .
C4 C5 C6 C7 -1.6(10) . .
C8 C5 C6 C7 178.9(5) . .
C3 C2 C7 C6 0.4(9) . .
C1 C2 C7 C6 177.4(5) . .
C5 C6 C7 C2 1.3(10) . .
C4 C5 C8 C8 12(8) . 2_655
C6 C5 C8 C8 -168(7) . 2_655
Zn1 O4 C9 O4 -0.001(3) . 2
Zn1 O4 C9 C10 180.000(1) . .
O4 C9 C10 C11 0.001(2) . .
O4 C9 C10 C11 180.002(2) 2 .
O4 C9 C10 C11 180.000(2) . 2
O4 C9 C10 C11 0.001(2) 2 2
C11 C10 C11 C12 0.003(4) 2 .
C9 C10 C11 C12 180.001(1) . .
C10 C11 C12 C13 -0.003(4) . .
C11 C12 C13 C12 0.000(5) . 2
C11 C12 C13 C14 180.001(4) . .
C12 C13 C14 C15 90(100) 2 .
C12 C13 C14 C15 -90(100) . .
C13 C14 C15 C16 0(100) . .
C14 C15 C16 C17 -90(100) . .
C14 C15 C16 C17 90(100) . 2
C17 C16 C17 C18 -0.003(4) 2 .
C15 C16 C17 C18 180.001(2) . .
C16 C17 C18 C19 -0.002(4) . .
C17 C18 C19 C18 0.000(4) . 2
C17 C18 C19 C20 180.001(3) . .
Zn2 O5 C20 O5 0.001(4) 4 2
Zn2 O5 C20 C19 179.999(2) 4 .
C18 C19 C20 O5 179.999(2) . 2
C18 C19 C20 O5 0.000(2) 2 2
C18 C19 C20 O5 0.000(2) . .
C18 C19 C20 O5 180.001(2) 2 .
